data_7006891
loop_
_publ_author_name
'Bishop, Peter T.'
'Cowley, Andrew R.'
'Dilworth, Jonathan R.'
'Saunders, Andrew J.'
'Woollard-Shore, John G'

_publ_section_title
;
 Substituent dependence of the reactions of [RuCl2(PPh3)3] with bulky
 aromatic thiols.
;
_journal_issue 10
_journal_name_full 'Dalton transactions (Cambridge, England : 2003)'
_journal_page_first 1267
_journal_page_last 1270
_journal_paper_doi 10.1039/b515244e
_journal_year 2006
_chemical_compound_source
;
synthesis as described
;
_chemical_formula_moiety ' C54 H50 P2 Ru S2, C3 H6 O '
_chemical_formula_sum 'C57 H56 O P2 Ru S2'
_chemical_formula_weight 984.22
_chemical_name_systematic
;
?
;
_space_group_IT_number 2
_symmetry_cell_setting triclinic
_symmetry_space_group_name_Hall '-P 1'
_symmetry_space_group_name_H-M 'P -1'
_atom_sites_solution_hydrogens geom
_atom_sites_solution_primary direct
_atom_sites_solution_secondary difmap
_cell_angle_alpha 80.9584(8)
_cell_angle_beta 75.9086(8)
_cell_angle_gamma 81.6204(8)
_cell_formula_units_Z 2
_cell_length_a 11.6056(2)
_cell_length_b 13.4790(2)
_cell_length_c 16.3892(3)
_cell_measurement_reflns_used 42120
_cell_measurement_temperature 150
_cell_measurement_theta_max 28
_cell_measurement_theta_min 5
_cell_volume 2440.24(7)
_computing_cell_refinement
;
KappaCCD software 'DENZO' (Otwinowski & Minor, 1996)
;
_computing_data_collection
;
KappaCCD software 'Collect' (Nonius, 2000)
;
_computing_data_reduction
;
KappaCCD software 'DENZO' (Otwinowski & Minor, 1996)
;
_computing_publication_material
;
CRYSTALS (Watkin et al, 2001)
;
_computing_structure_refinement
;
CRYSTALS (Watkin et al, 2001)
;
_computing_structure_solution 'SIR92 (Giacovazzo et al, 1992)'
_diffrn_ambient_temperature 150
_diffrn_measured_fraction_theta_full 0.999
_diffrn_measured_fraction_theta_max 0.999
_diffrn_measurement_device_type
;
Nonius KappaCCD
;
_diffrn_measurement_method \w
_diffrn_radiation_monochromator graphite
_diffrn_radiation_type 'Mo K\a'
_diffrn_radiation_wavelength 0.71073
_diffrn_reflns_av_R_equivalents 0.067
_diffrn_reflns_limit_h_max 15
_diffrn_reflns_limit_h_min -15
_diffrn_reflns_limit_k_max 17
_diffrn_reflns_limit_k_min -17
_diffrn_reflns_limit_l_max 21
_diffrn_reflns_limit_l_min -21
_diffrn_reflns_number 42120
_diffrn_reflns_theta_full 26.454
_diffrn_reflns_theta_max 27.454
_diffrn_reflns_theta_min 5.134
_diffrn_standards_decay_% 0.00
_diffrn_standards_interval_count 0
_diffrn_standards_interval_time 0
_diffrn_standards_number 0
_exptl_absorpt_coefficient_mu 0.512
_exptl_absorpt_correction_T_max 0.93
_exptl_absorpt_correction_T_min 0.88
_exptl_absorpt_correction_type multi-scan
_exptl_absorpt_process_details
;
Denzo/Scalepack (Otwinowski & Minor, 1996)
;
_exptl_crystal_colour ' dark brown '
_exptl_crystal_density_diffrn 1.339
_exptl_crystal_description ' fragment '
_exptl_crystal_F_000 1024
_exptl_crystal_size_max 0.26
_exptl_crystal_size_mid 0.18
_exptl_crystal_size_min 0.14
_refine_diff_density_max 0.68
_refine_diff_density_min -0.86
_refine_ls_extinction_method None
_refine_ls_goodness_of_fit_ref 1.1137
_refine_ls_hydrogen_treatment mixed
_refine_ls_matrix_type full
_refine_ls_number_parameters 569
_refine_ls_number_reflns 6861
_refine_ls_number_restraints 12
_refine_ls_R_factor_all 0.0735
_refine_ls_R_factor_gt 0.0354
_refine_ls_shift/su_max 0.039566
_refine_ls_structure_factor_coef F
_refine_ls_weighting_details
;
Method, part 1, Chebychev polynomial, (Watkin, 1994, Prince, 1982)
[weight] = 1.0/[A~0~*T~0~(x)+A~1~*T~1~(x) ... +A~n-1~]*T~n-1~(x)]
where A~i~ are the Chebychev coefficients listed below and x= Fcalc/Fmax
Method = Robust Weighting (Prince, 1982)
W = [weight] * [1-(deltaF/6*sigmaF)^2^]^2^
A~i~ are:
0.324 0.0628 0.133
;
_refine_ls_weighting_scheme calc
_refine_ls_wR_factor_all 0.0672
_refine_ls_wR_factor_gt 0.0384
_refine_ls_wR_factor_ref 0.0384
_reflns_limit_h_max 15
_reflns_limit_h_min -14
_reflns_limit_k_max 17
_reflns_limit_k_min -17
_reflns_limit_l_max 21
_reflns_limit_l_min 0
_reflns_number_gt 6861
_reflns_number_total 11062
_reflns_threshold_expression I>3.00u(I)
_cod_data_source_file b515244e.txt
_cod_data_source_block cpd2
_cod_depositor_comments
;
The following automatic conversions were performed:
'_atom_site_refinement_disorder_group' tag replaced with
'_atom_site_disorder_group'.

Automatic conversion script
Id: cif_correct_tags 1383 2010-08-28 14:59:44Z saulius 

The following automatic conversions were performed:
'_symmetry_cell_setting' value 'Triclinic' changed to 'triclinic'
according to '/home/saulius/struct/CIF-dictionaries/cif_core.dic'
dictionary named 'cif_core.dic' version 2.4.1 from 2010-06-29.

Automatic conversion script
Id: cif_fix_enum 1527 2010-12-29 10:47:43Z saulius 
;
_cod_original_sg_symbol_H-M 'P -1 '
_cod_original_formula_sum ' C57 H56 O P2 Ru S2 '
_cod_database_code 7006891

loop_
_symmetry_equiv_pos_as_xyz
x,y,z
-x,-y,-z

loop_
_atom_site_label
_atom_site_type_symbol
_atom_site_fract_x
_atom_site_fract_y
_atom_site_fract_z
_atom_site_U_iso_or_equiv
_atom_site_occupancy
_atom_site_adp_type
_atom_site_refinement_flags_posn
_atom_site_refinement_flags_occupancy
_atom_site_disorder_group
Ru1 Ru 0.02147(2) 0.265508(19) 0.270913(16) 0.0171 1.0000 Uani . . .
S1 S 0.22343(7) 0.20092(6) 0.28105(5) 0.0209 1.0000 Uani . . .
C1 C 0.2050(3) 0.2026(2) 0.38884(19) 0.0196 1.0000 Uani . . .
C2 C 0.2946(3) 0.1606(2) 0.4333(2) 0.0254 1.0000 Uani . . .
C3 C 0.2663(3) 0.1555(3) 0.5206(2) 0.0285 1.0000 Uani . . .
C4 C 0.1535(3) 0.1917(3) 0.5673(2) 0.0280 1.0000 Uani . . .
C5 C 0.0679(3) 0.2363(2) 0.5233(2) 0.0243 1.0000 Uani . . .
C6 C 0.0923(3) 0.2415(2) 0.43365(19) 0.0205 1.0000 Uani . . .
C7 C 0.0021(3) 0.2787(2) 0.38682(19) 0.0206 1.0000 Uani . . .
C8 C 0.4152(3) 0.1170(3) 0.3863(2) 0.0344 1.0000 Uani . . .
C9 C 0.1236(4) 0.1761(3) 0.6634(2) 0.0386 1.0000 Uani . . .
S2 S -0.01909(7) 0.11987(6) 0.23383(5) 0.0233 1.0000 Uani . . .
C10 C 0.0947(3) 0.0150(2) 0.2288(2) 0.0233 1.0000 Uani . . .
C11 C 0.1469(3) -0.0180(3) 0.1491(2) 0.0297 1.0000 Uani . . .
C12 C 0.2255(4) -0.1067(3) 0.1460(2) 0.0380 1.0000 Uani . . .
C13 C 0.2548(3) -0.1625(3) 0.2175(3) 0.0386 1.0000 Uani . . .
C14 C 0.2021(3) -0.1290(3) 0.2955(2) 0.0340 1.0000 Uani . . .
C15 C 0.1214(3) -0.0420(2) 0.3030(2) 0.0262 1.0000 Uani . . .
C16 C 0.1173(4) 0.0390(3) 0.0686(2) 0.0443 1.0000 Uani . . .
C17 C 0.3428(5) -0.2575(3) 0.2118(4) 0.0621 1.0000 Uani . . .
C18 C 0.0620(3) -0.0128(3) 0.3894(2) 0.0284 1.0000 Uani . . .
P1 P -0.18207(7) 0.32164(6) 0.28131(5) 0.0177 1.0000 Uani . . .
C19 C -0.2342(3) 0.4558(2) 0.28912(19) 0.0203 1.0000 Uani . . .
C20 C -0.2962(3) 0.5170(2) 0.2337(2) 0.0242 1.0000 Uani . . .
C21 C -0.3373(3) 0.6168(3) 0.2461(2) 0.0297 1.0000 Uani . . .
C22 C -0.3186(3) 0.6566(2) 0.3138(2) 0.0282 1.0000 Uani . . .
C23 C -0.2554(3) 0.5969(3) 0.3692(2) 0.0287 1.0000 Uani . . .
C24 C -0.2135(3) 0.4980(3) 0.3565(2) 0.0270 1.0000 Uani . . .
C25 C -0.2775(3) 0.2655(2) 0.38088(18) 0.0209 1.0000 Uani . . .
C26 C -0.3781(3) 0.3200(3) 0.4251(2) 0.0275 1.0000 Uani . . .
C27 C -0.4451(3) 0.2772(3) 0.5016(2) 0.0338 1.0000 Uani . . .
C28 C -0.4114(3) 0.1800(3) 0.5354(2) 0.0349 1.0000 Uani . . .
C29 C -0.3128(3) 0.1242(3) 0.4918(2) 0.0342 1.0000 Uani . . .
C30 C -0.2464(3) 0.1663(3) 0.4146(2) 0.0299 1.0000 Uani . . .
C31 C -0.2526(3) 0.2959(2) 0.19877(18) 0.0194 1.0000 Uani . . .
C32 C -0.3751(3) 0.2909(2) 0.2138(2) 0.0244 1.0000 Uani . . .
C33 C -0.4273(3) 0.2752(3) 0.1498(2) 0.0282 1.0000 Uani . . .
C34 C -0.3568(3) 0.2651(3) 0.0690(2) 0.0288 1.0000 Uani . . .
C35 C -0.2347(3) 0.2700(3) 0.0530(2) 0.0287 1.0000 Uani . . .
C36 C -0.1819(3) 0.2853(2) 0.11751(19) 0.0234 1.0000 Uani . . .
P2 P 0.11394(7) 0.41252(6) 0.21686(5) 0.0182 1.0000 Uani . . .
C37 C 0.0349(3) 0.5295(2) 0.17385(18) 0.0219 1.0000 Uani . . .
C38 C 0.0439(3) 0.6262(3) 0.1906(2) 0.0287 1.0000 Uani . . .
C39 C -0.0104(4) 0.7112(3) 0.1478(2) 0.0347 1.0000 Uani . . .
C40 C -0.0735(3) 0.7007(3) 0.0893(2) 0.0350 1.0000 Uani . . .
C41 C -0.0828(3) 0.6057(3) 0.0719(2) 0.0342 1.0000 Uani . . .
C42 C -0.0297(3) 0.5207(3) 0.1139(2) 0.0272 1.0000 Uani . . .
C43 C 0.2284(3) 0.3910(2) 0.11902(19) 0.0220 1.0000 Uani . . .
C44 C 0.2860(3) 0.4723(3) 0.0709(2) 0.0276 1.0000 Uani . . .
C45 C 0.3684(3) 0.4587(3) -0.0049(2) 0.0335 1.0000 Uani . . .
C46 C 0.3938(3) 0.3650(3) -0.0329(2) 0.0349 1.0000 Uani . . .
C47 C 0.3368(3) 0.2840(3) 0.0135(2) 0.0318 1.0000 Uani . . .
C48 C 0.2531(3) 0.2969(3) 0.0894(2) 0.0260 1.0000 Uani . . .
C49 C 0.1909(3) 0.4557(2) 0.28699(19) 0.0219 1.0000 Uani . . .
C50 C 0.3147(3) 0.4494(3) 0.2725(2) 0.0273 1.0000 Uani . . .
C51 C 0.3679(3) 0.4821(3) 0.3295(2) 0.0379 1.0000 Uani . . .
C52 C 0.2984(4) 0.5210(3) 0.4015(2) 0.0372 1.0000 Uani . . .
C53 C 0.1749(3) 0.5269(3) 0.4168(2) 0.0344 1.0000 Uani . . .
C54 C 0.1221(3) 0.4940(3) 0.3600(2) 0.0279 1.0000 Uani . . .
O1 O 0.3815(7) 0.1346(6) 0.8557(5) 0.118(3) 0.690(10) Uiso D P 1
C55 C 0.3995(7) 0.0455(6) 0.8432(6) 0.064(2) 0.690(10) Uiso D P 1
C56 C 0.3218(11) -0.0009(9) 0.8023(8) 0.088(3) 0.690(10) Uiso D P 1
C57 C 0.5124(11) -0.0203(9) 0.8571(7) 0.085(4) 0.690(10) Uiso D P 1
O11 O 0.4199(17) 0.1134(15) 0.7512(12) 0.133(8) 0.310(10) Uiso D P 2
C65 C 0.4003(13) 0.0354(13) 0.8004(12) 0.067(5) 0.310(10) Uiso D P 2
C66 C 0.2795(16) -0.0030(14) 0.8253(12) 0.058(5) 0.310(10) Uiso D P 2
C67 C 0.475(3) 0.002(2) 0.8675(17) 0.107(11) 0.310(10) Uiso D P 2
H1 H -0.075(3) 0.299(3) 0.422(2) 0.024(9) 1.0000 Uiso . . .
H31 H 0.3291 0.1246 0.5522 0.0357 1.0000 Uiso . . .
H51 H -0.0119 0.2652 0.5548 0.0298 1.0000 Uiso . . .
H81 H 0.4670 0.0909 0.4274 0.0405 1.0000 Uiso . . .
H82 H 0.4536 0.1708 0.3434 0.0405 1.0000 Uiso . . .
H83 H 0.4049 0.0603 0.3568 0.0405 1.0000 Uiso . . .
H91 H 0.0399 0.2068 0.6850 0.0486 1.0000 Uiso . . .
H92 H 0.1804 0.2091 0.6846 0.0486 1.0000 Uiso . . .
H93 H 0.1306 0.1020 0.6839 0.0486 1.0000 Uiso . . .
H121 H 0.2620 -0.1308 0.0897 0.0444 1.0000 Uiso . . .
H141 H 0.2228 -0.1687 0.3478 0.0398 1.0000 Uiso . . .
H161 H 0.1630 0.0039 0.0192 0.0534 1.0000 Uiso . . .
H162 H 0.1395 0.1094 0.0610 0.0534 1.0000 Uiso . . .
H163 H 0.0296 0.0416 0.0723 0.0534 1.0000 Uiso . . .
H171 H 0.3524 -0.2872 0.2699 0.0696 1.0000 Uiso . . .
H172 H 0.4219 -0.2402 0.1758 0.0696 1.0000 Uiso . . .
H173 H 0.3120 -0.3077 0.1858 0.0696 1.0000 Uiso . . .
H181 H 0.0927 -0.0623 0.4335 0.0339 1.0000 Uiso . . .
H182 H 0.0801 0.0564 0.3932 0.0339 1.0000 Uiso . . .
H183 H -0.0264 -0.0131 0.3991 0.0339 1.0000 Uiso . . .
H201 H -0.3113 0.4891 0.1847 0.0287 1.0000 Uiso . . .
H211 H -0.3810 0.6604 0.2055 0.0356 1.0000 Uiso . . .
H221 H -0.3504 0.7280 0.3230 0.0326 1.0000 Uiso . . .
H231 H -0.2404 0.6255 0.4180 0.0352 1.0000 Uiso . . .
H241 H -0.1674 0.4556 0.3961 0.0325 1.0000 Uiso . . .
H261 H -0.4027 0.3909 0.4016 0.0315 1.0000 Uiso . . .
H271 H -0.5178 0.3171 0.5323 0.0379 1.0000 Uiso . . .
H281 H -0.4583 0.1501 0.5912 0.0408 1.0000 Uiso . . .
H291 H -0.2890 0.0533 0.5157 0.0397 1.0000 Uiso . . .
H301 H -0.1757 0.1251 0.3831 0.0339 1.0000 Uiso . . .
H321 H -0.4263 0.2989 0.2716 0.0291 1.0000 Uiso . . .
H331 H -0.5153 0.2711 0.1617 0.0352 1.0000 Uiso . . .
H341 H -0.3941 0.2544 0.0226 0.0368 1.0000 Uiso . . .
H351 H -0.1840 0.2625 -0.0050 0.0341 1.0000 Uiso . . .
H361 H -0.0938 0.2887 0.1056 0.0278 1.0000 Uiso . . .
H381 H 0.0892 0.6346 0.2333 0.0333 1.0000 Uiso . . .
H391 H -0.0033 0.7803 0.1599 0.0385 1.0000 Uiso . . .
H401 H -0.1125 0.7619 0.0593 0.0377 1.0000 Uiso . . .
H411 H -0.1280 0.5981 0.0290 0.0404 1.0000 Uiso . . .
H421 H -0.0375 0.4521 0.1012 0.0332 1.0000 Uiso . . .
H441 H 0.2679 0.5403 0.0910 0.0327 1.0000 Uiso . . .
H451 H 0.4093 0.5171 -0.0392 0.0386 1.0000 Uiso . . .
H461 H 0.4539 0.3555 -0.0871 0.0400 1.0000 Uiso . . .
H471 H 0.3554 0.2163 -0.0073 0.0380 1.0000 Uiso . . .
H481 H 0.2110 0.2386 0.1225 0.0310 1.0000 Uiso . . .
H501 H 0.3658 0.4213 0.2210 0.0334 1.0000 Uiso . . .
H511 H 0.4570 0.4775 0.3184 0.0484 1.0000 Uiso . . .
H521 H 0.3372 0.5446 0.4421 0.0482 1.0000 Uiso . . .
H531 H 0.1240 0.5548 0.4685 0.0422 1.0000 Uiso . . .
H541 H 0.0330 0.4978 0.3716 0.0337 1.0000 Uiso . . .
H561 H 0.2500 0.0480 0.7959 0.1060 0.690 Uiso . . 1
H562 H 0.2956 -0.0641 0.8385 0.1060 0.690 Uiso . . 1
H563 H 0.3679 -0.0175 0.7452 0.1060 0.690 Uiso . . 1
H571 H 0.5580 0.0171 0.8846 0.1019 0.690 Uiso . . 1
H572 H 0.4907 -0.0839 0.8946 0.1019 0.690 Uiso . . 1
H573 H 0.5630 -0.0373 0.8013 0.1019 0.690 Uiso . . 1
H661 H 0.2354 0.0212 0.7793 0.0701 0.310 Uiso . . 2
H662 H 0.2330 0.0229 0.8791 0.0701 0.310 Uiso . . 2
H663 H 0.2899 -0.0786 0.8341 0.0701 0.310 Uiso . . 2
H671 H 0.5539 0.0297 0.8473 0.1287 0.310 Uiso . . 2
H672 H 0.4315 0.0279 0.9219 0.1287 0.310 Uiso . . 2
H673 H 0.4885 -0.0736 0.8769 0.1287 0.310 Uiso . . 2

loop_
_atom_site_aniso_label
_atom_site_aniso_U_11
_atom_site_aniso_U_22
_atom_site_aniso_U_33
_atom_site_aniso_U_23
_atom_site_aniso_U_13
_atom_site_aniso_U_12
Ru1 0.01616(12) 0.01668(12) 0.01811(12) -0.00252(9) -0.00468(9) 0.00062(9)
S1 0.0173(4) 0.0222(4) 0.0226(4) -0.0024(3) -0.0055(3) 0.0012(3)
C1 0.0231(16) 0.0139(14) 0.0227(14) 0.0009(11) -0.0078(12) -0.0038(12)
C2 0.0241(16) 0.0234(17) 0.0303(16) 0.0029(13) -0.0111(13) -0.0062(13)
C3 0.0295(18) 0.0307(18) 0.0289(17) 0.0049(14) -0.0168(14) -0.0070(14)
C4 0.0360(19) 0.0292(18) 0.0243(16) 0.0004(13) -0.0159(14) -0.0100(14)
C5 0.0326(17) 0.0193(15) 0.0225(15) -0.0032(12) -0.0066(13) -0.0063(13)
C6 0.0230(15) 0.0157(14) 0.0240(15) -0.0003(11) -0.0077(12) -0.0043(12)
C7 0.0207(15) 0.0179(15) 0.0223(15) -0.0030(12) -0.0032(12) -0.0015(12)
C8 0.0187(16) 0.043(2) 0.039(2) 0.0043(16) -0.0112(14) 0.0010(15)
C9 0.046(2) 0.048(2) 0.0272(18) 0.0010(16) -0.0170(16) -0.0148(18)
S2 0.0213(4) 0.0202(4) 0.0304(4) -0.0064(3) -0.0094(3) 0.0010(3)
C10 0.0231(16) 0.0197(15) 0.0294(16) -0.0089(12) -0.0076(13) -0.0004(12)
C11 0.0324(18) 0.0228(17) 0.0341(18) -0.0078(14) -0.0069(14) -0.0002(14)
C12 0.038(2) 0.032(2) 0.041(2) -0.0151(16) -0.0004(16) 0.0021(16)
C13 0.0316(19) 0.0249(19) 0.056(2) -0.0098(17) -0.0058(17) 0.0068(15)
C14 0.0285(18) 0.0247(18) 0.046(2) -0.0004(15) -0.0091(15) 0.0026(14)
C15 0.0232(16) 0.0228(16) 0.0330(17) -0.0013(13) -0.0075(13) -0.0047(13)
C16 0.061(3) 0.041(2) 0.0311(19) -0.0126(16) -0.0125(18) 0.005(2)
C17 0.056(3) 0.035(2) 0.083(4) -0.011(2) -0.007(2) 0.023(2)
C18 0.0345(18) 0.0216(17) 0.0287(16) -0.0007(13) -0.0076(14) -0.0042(14)
P1 0.0155(4) 0.0193(4) 0.0177(4) -0.0032(3) -0.0037(3) 0.0004(3)
C19 0.0160(14) 0.0207(15) 0.0227(14) -0.0035(12) -0.0013(11) -0.0017(11)
C20 0.0242(16) 0.0231(16) 0.0244(15) -0.0011(12) -0.0064(12) 0.0000(13)
C21 0.0314(18) 0.0228(17) 0.0348(18) -0.0025(14) -0.0131(14) 0.0055(14)
C22 0.0246(17) 0.0223(17) 0.0345(18) -0.0065(13) 0.0007(13) -0.0015(13)
C23 0.0325(18) 0.0257(17) 0.0298(17) -0.0100(14) -0.0076(14) -0.0014(14)
C24 0.0278(17) 0.0261(17) 0.0274(16) -0.0046(13) -0.0077(13) -0.0007(13)
C25 0.0193(15) 0.0242(16) 0.0189(14) -0.0013(12) -0.0045(11) -0.0025(12)
C26 0.0257(17) 0.0276(17) 0.0255(16) -0.0010(13) -0.0020(13) 0.0004(13)
C27 0.0312(19) 0.036(2) 0.0277(17) -0.0030(14) 0.0037(14) -0.0008(15)
C28 0.0324(19) 0.045(2) 0.0247(17) 0.0037(15) -0.0029(14) -0.0106(16)
C29 0.0314(19) 0.0323(19) 0.0355(19) 0.0076(15) -0.0073(15) -0.0053(15)
C30 0.0237(17) 0.0292(18) 0.0319(17) -0.0006(14) -0.0015(13) 0.0016(14)
C31 0.0176(14) 0.0170(14) 0.0217(14) 0.0011(11) -0.0042(11) 0.0000(11)
C32 0.0217(15) 0.0244(16) 0.0268(15) -0.0062(13) -0.0041(12) -0.0011(12)
C33 0.0207(16) 0.0316(18) 0.0357(18) -0.0095(14) -0.0087(13) -0.0046(13)
C34 0.0330(18) 0.0302(18) 0.0288(17) -0.0066(14) -0.0170(14) -0.0018(14)
C35 0.0296(18) 0.0355(19) 0.0201(15) -0.0057(13) -0.0060(13) 0.0024(14)
C36 0.0226(15) 0.0236(16) 0.0234(15) -0.0029(12) -0.0044(12) -0.0019(12)
P2 0.0175(4) 0.0201(4) 0.0169(3) -0.0026(3) -0.0044(3) -0.0002(3)
C37 0.0173(14) 0.0254(16) 0.0189(14) 0.0008(12) 0.0002(11) 0.0000(12)
C38 0.0366(19) 0.0257(17) 0.0209(15) -0.0031(13) -0.0040(13) 0.0020(14)
C39 0.045(2) 0.0252(18) 0.0262(17) -0.0003(14) 0.0001(15) 0.0049(15)
C40 0.0261(18) 0.036(2) 0.0325(18) 0.0099(15) -0.0021(14) 0.0077(15)
C41 0.0240(17) 0.044(2) 0.0334(18) 0.0043(16) -0.0115(14) -0.0003(15)
C42 0.0230(16) 0.0308(18) 0.0291(16) -0.0002(14) -0.0107(13) -0.0033(13)
C43 0.0188(15) 0.0271(17) 0.0203(14) -0.0027(12) -0.0076(11) 0.0017(12)
C44 0.0221(16) 0.0306(18) 0.0290(17) -0.0021(14) -0.0051(13) -0.0021(13)
C45 0.0220(17) 0.050(2) 0.0247(16) 0.0045(15) -0.0028(13) -0.0050(15)
C46 0.0213(17) 0.060(3) 0.0185(15) -0.0043(15) -0.0018(13) 0.0052(16)
C47 0.0286(18) 0.042(2) 0.0245(16) -0.0090(14) -0.0100(13) 0.0096(15)
C48 0.0271(17) 0.0286(17) 0.0218(15) -0.0019(13) -0.0088(13) 0.0027(13)
C49 0.0255(16) 0.0183(15) 0.0231(15) -0.0004(12) -0.0097(12) -0.0016(12)
C50 0.0241(16) 0.0265(17) 0.0330(17) -0.0059(14) -0.0089(13) -0.0020(13)
C51 0.033(2) 0.044(2) 0.044(2) -0.0066(17) -0.0230(17) -0.0023(16)
C52 0.048(2) 0.040(2) 0.0326(18) -0.0077(16) -0.0232(17) -0.0071(17)
C53 0.042(2) 0.038(2) 0.0256(17) -0.0060(15) -0.0118(15) -0.0034(16)
C54 0.0278(17) 0.0340(19) 0.0224(15) -0.0043(13) -0.0063(13) -0.0035(14)

loop_
_atom_type_symbol
_atom_type_scat_dispersion_real
_atom_type_scat_dispersion_imag
_atom_type_scat_Cromer_Mann_a1
_atom_type_scat_Cromer_Mann_b1
_atom_type_scat_Cromer_Mann_a2
_atom_type_scat_Cromer_Mann_b2
_atom_type_scat_Cromer_Mann_a3
_atom_type_scat_Cromer_Mann_b3
_atom_type_scat_Cromer_Mann_a4
_atom_type_scat_Cromer_Mann_b4
_atom_type_scat_Cromer_Mann_c
_atom_type_scat_source
'C ' 0.0033 0.0016 2.3100 20.8439 1.0200 10.2075 1.5886 0.5687 0.8650 51.6512 0.2156 International_Tables_Vol_IV_Table_2.2B
'H ' 0.0000 0.0000 0.4930 10.5109 0.3229 26.1257 0.1402 3.1424 0.0408 57.7998 0.0030 International_Tables_Vol_IV_Table_2.2B
'O ' 0.0106 0.0060 3.0485 13.2771 2.2868 5.7011 1.5463 0.3239 0.8670 32.9089 0.2508 International_Tables_Vol_IV_Table_2.2B
'P ' 0.1023 0.0942 6.4345 1.9067 4.1791 27.1570 1.7800 0.5260 1.4908 68.1645 1.1149 International_Tables_Vol_IV_Table_2.2B
'Ru ' -1.2594 0.8363 19.2674 0.8085 12.9182 8.4347 4.8634 24.7997 1.5676 94.2928 5.3787 International_Tables_Vol_IV_Table_2.2B
'S ' 0.1246 0.1234 6.9053 1.4679 5.2034 22.2151 1.4379 0.2536 1.5863 56.1720 0.8669 International_Tables_Vol_IV_Table_2.2B

loop_
_geom_angle_atom_site_label_1
_geom_angle_site_symmetry_1
_geom_angle_atom_site_label_2
_geom_angle_site_symmetry_2
_geom_angle_atom_site_label_3
_geom_angle_site_symmetry_3
_geom_angle
_geom_angle_publ_flag
S1 . Ru1 . C7 . 83.17(10) yes
S1 . Ru1 . S2 . 94.57(3) yes
C7 . Ru1 . S2 . 119.55(10) yes
S1 . Ru1 . P1 . 172.10(3) yes
C7 . Ru1 . P1 . 89.58(10) yes
S2 . Ru1 . P1 . 86.24(3) yes
S1 . Ru1 . P2 . 80.88(3) yes
C7 . Ru1 . P2 . 96.46(10) yes
S2 . Ru1 . P2 . 143.05(3) yes
P1 . Ru1 . P2 . 103.16(3) yes
Ru1 . S1 . C1 . 97.78(11) yes
S1 . C1 . C2 . 122.9(2) yes
S1 . C1 . C6 . 117.3(2) yes
C2 . C1 . C6 . 119.7(3) yes
C1 . C2 . C3 . 118.3(3) yes
C1 . C2 . C8 . 120.2(3) yes
C3 . C2 . C8 . 121.3(3) yes
C2 . C3 . C4 . 123.3(3) yes
C2 . C3 . H31 . 118.361 no
C4 . C3 . H31 . 118.361 no
C3 . C4 . C5 . 118.1(3) yes
C3 . C4 . C9 . 121.1(3) yes
C5 . C4 . C9 . 120.6(3) yes
C4 . C5 . C6 . 120.5(3) yes
C4 . C5 . H51 . 119.761 no
C6 . C5 . H51 . 119.761 no
C1 . C6 . C5 . 120.0(3) yes
C1 . C6 . C7 . 118.0(3) yes
C5 . C6 . C7 . 121.8(3) yes
Ru1 . C7 . C6 . 123.4(2) yes
Ru1 . C7 . H1 . 122(2) no
C6 . C7 . H1 . 113(2) no
C2 . C8 . H81 . 109.467 no
C2 . C8 . H82 . 109.466 no
H81 . C8 . H82 . 109.476 no
C2 . C8 . H83 . 109.467 no
H81 . C8 . H83 . 109.476 no
H82 . C8 . H83 . 109.476 no
C4 . C9 . H91 . 109.467 no
C4 . C9 . H92 . 109.466 no
H91 . C9 . H92 . 109.476 no
C4 . C9 . H93 . 109.466 no
H91 . C9 . H93 . 109.476 no
H92 . C9 . H93 . 109.476 no
Ru1 . S2 . C10 . 117.68(11) yes
S2 . C10 . C11 . 118.2(2) yes
S2 . C10 . C15 . 121.3(2) yes
C11 . C10 . C15 . 120.0(3) yes
C10 . C11 . C12 . 118.5(3) yes
C10 . C11 . C16 . 121.5(3) yes
C12 . C11 . C16 . 120.0(3) yes
C11 . C12 . C13 . 122.5(3) yes
C11 . C12 . H121 . 118.737 no
C13 . C12 . H121 . 118.737 no
C12 . C13 . C14 . 118.2(3) yes
C12 . C13 . C17 . 121.2(4) yes
C14 . C13 . C17 . 120.6(4) yes
C13 . C14 . C15 . 122.1(3) yes
C13 . C14 . H141 . 118.926 no
C15 . C14 . H141 . 118.926 no
C10 . C15 . C14 . 118.7(3) yes
C10 . C15 . C18 . 121.6(3) yes
C14 . C15 . C18 . 119.7(3) yes
C11 . C16 . H161 . 109.467 no
C11 . C16 . H162 . 109.467 no
H161 . C16 . H162 . 109.476 no
C11 . C16 . H163 . 109.466 no
H161 . C16 . H163 . 109.475 no
H162 . C16 . H163 . 109.476 no
C13 . C17 . H171 . 109.467 no
C13 . C17 . H172 . 109.467 no
H171 . C17 . H172 . 109.476 no
C13 . C17 . H173 . 109.466 no
H171 . C17 . H173 . 109.476 no
H172 . C17 . H173 . 109.476 no
C15 . C18 . H181 . 109.467 no
C15 . C18 . H182 . 109.467 no
H181 . C18 . H182 . 109.476 no
C15 . C18 . H183 . 109.466 no
H181 . C18 . H183 . 109.476 no
H182 . C18 . H183 . 109.476 no
Ru1 . P1 . C19 . 119.12(10) yes
Ru1 . P1 . C25 . 112.28(10) yes
C19 . P1 . C25 . 99.13(14) yes
Ru1 . P1 . C31 . 118.23(10) yes
C19 . P1 . C31 . 102.09(14) yes
C25 . P1 . C31 . 103.23(14) yes
P1 . C19 . C20 . 123.8(2) yes
P1 . C19 . C24 . 118.0(2) yes
C20 . C19 . C24 . 118.2(3) yes
C19 . C20 . C21 . 120.3(3) yes
C19 . C20 . H201 . 119.845 no
C21 . C20 . H201 . 119.845 no
C20 . C21 . C22 . 120.8(3) yes
C20 . C21 . H211 . 119.607 no
C22 . C21 . H211 . 119.607 no
C21 . C22 . C23 . 119.7(3) yes
C21 . C22 . H221 . 120.139 no
C23 . C22 . H221 . 120.139 no
C22 . C23 . C24 . 119.5(3) yes
C22 . C23 . H231 . 120.243 no
C24 . C23 . H231 . 120.243 no
C19 . C24 . C23 . 121.4(3) yes
C19 . C24 . H241 . 119.276 no
C23 . C24 . H241 . 119.275 no
P1 . C25 . C26 . 122.2(2) yes
P1 . C25 . C30 . 119.5(2) yes
C26 . C25 . C30 . 118.3(3) yes
C25 . C26 . C27 . 120.8(3) yes
C25 . C26 . H261 . 119.576 no
C27 . C26 . H261 . 119.576 no
C26 . C27 . C28 . 120.3(3) yes
C26 . C27 . H271 . 119.864 no
C28 . C27 . H271 . 119.864 no
C27 . C28 . C29 . 119.7(3) yes
C27 . C28 . H281 . 120.149 no
C29 . C28 . H281 . 120.149 no
C28 . C29 . C30 . 120.2(3) yes
C28 . C29 . H291 . 119.909 no
C30 . C29 . H291 . 119.909 no
C25 . C30 . C29 . 120.7(3) yes
C25 . C30 . H301 . 119.648 no
C29 . C30 . H301 . 119.648 no
P1 . C31 . C32 . 121.9(2) yes
P1 . C31 . C36 . 119.0(2) yes
C32 . C31 . C36 . 119.0(3) yes
C31 . C32 . C33 . 121.0(3) yes
C31 . C32 . H321 . 119.505 no
C33 . C32 . H321 . 119.505 no
C32 . C33 . C34 . 119.8(3) yes
C32 . C33 . H331 . 120.102 no
C34 . C33 . H331 . 120.102 no
C33 . C34 . C35 . 119.9(3) yes
C33 . C34 . H341 . 120.044 no
C35 . C34 . H341 . 120.044 no
C34 . C35 . C36 . 120.4(3) yes
C34 . C35 . H351 . 119.824 no
C36 . C35 . H351 . 119.824 no
C31 . C36 . C35 . 119.9(3) yes
C31 . C36 . H361 . 120.045 no
C35 . C36 . H361 . 120.045 no
Ru1 . P2 . C37 . 122.75(10) yes
Ru1 . P2 . C43 . 109.53(11) yes
C37 . P2 . C43 . 97.39(13) yes
Ru1 . P2 . C49 . 115.41(10) yes
C37 . P2 . C49 . 103.36(14) yes
C43 . P2 . C49 . 105.97(14) yes
P2 . C37 . C38 . 124.7(2) yes
P2 . C37 . C42 . 116.7(2) yes
C38 . C37 . C42 . 118.3(3) yes
C37 . C38 . C39 . 120.1(3) yes
C37 . C38 . H381 . 119.969 no
C39 . C38 . H381 . 119.969 no
C38 . C39 . C40 . 120.5(3) yes
C38 . C39 . H391 . 119.727 no
C40 . C39 . H391 . 119.728 no
C39 . C40 . C41 . 120.0(3) yes
C39 . C40 . H401 . 120.002 no
C41 . C40 . H401 . 120.003 no
C40 . C41 . C42 . 120.2(3) yes
C40 . C41 . H411 . 119.921 no
C42 . C41 . H411 . 119.920 no
C37 . C42 . C41 . 120.9(3) yes
C37 . C42 . H421 . 119.554 no
C41 . C42 . H421 . 119.554 no
P2 . C43 . C44 . 119.3(2) yes
P2 . C43 . C48 . 121.4(2) yes
C44 . C43 . C48 . 119.3(3) yes
C43 . C44 . C45 . 120.2(3) yes
C43 . C44 . H441 . 119.905 no
C45 . C44 . H441 . 119.905 no
C44 . C45 . C46 . 120.1(3) yes
C44 . C45 . H451 . 119.942 no
C46 . C45 . H451 . 119.942 no
C45 . C46 . C47 . 120.4(3) yes
C45 . C46 . H461 . 119.784 no
C47 . C46 . H461 . 119.784 no
C46 . C47 . C48 . 120.0(3) yes
C46 . C47 . H471 . 120.006 no
C48 . C47 . H471 . 120.006 no
C43 . C48 . C47 . 120.0(3) yes
C43 . C48 . H481 . 119.999 no
C47 . C48 . H481 . 119.999 no
P2 . C49 . C50 . 123.2(2) yes
P2 . C49 . C54 . 118.2(2) yes
C50 . C49 . C54 . 118.6(3) yes
C49 . C50 . C51 . 120.3(3) yes
C49 . C50 . H501 . 119.865 no
C51 . C50 . H501 . 119.864 no
C50 . C51 . C52 . 120.6(3) yes
C50 . C51 . H511 . 119.694 no
C52 . C51 . H511 . 119.694 no
C51 . C52 . C53 . 119.5(3) yes
C51 . C52 . H521 . 120.232 no
C53 . C52 . H521 . 120.232 no
C52 . C53 . C54 . 119.7(3) yes
C52 . C53 . H531 . 120.140 no
C54 . C53 . H531 . 120.140 no
C49 . C54 . C53 . 121.3(3) yes
C49 . C54 . H541 . 119.362 no
C53 . C54 . H541 . 119.362 no
O1 . C55 . C56 . 122.7(8) yes
O1 . C55 . C57 . 121.3(8) yes
C56 . C55 . C57 . 115.4(8) yes
C55 . C56 . H561 . 109.473 no
C55 . C56 . H562 . 109.457 no
H561 . C56 . H562 . 109.472 no
C55 . C56 . H563 . 109.470 no
H561 . C56 . H563 . 109.483 no
H562 . C56 . H563 . 109.472 no
C55 . C57 . H571 . 109.431 no
C55 . C57 . H572 . 109.470 no
H571 . C57 . H572 . 109.466 no
C55 . C57 . H573 . 109.473 no
H571 . C57 . H573 . 109.464 no
H572 . C57 . H573 . 109.524 no
O11 . C65 . C66 . 122.3(13) yes
O11 . C65 . C67 . 118.9(14) yes
C66 . C65 . C67 . 113.3(13) yes
C65 . C66 . H661 . 109.468 no
C65 . C66 . H662 . 109.465 no
C65 . C66 . H663 . 109.486 no
H661 . C66 . H662 . 109.455 no
H661 . C66 . H663 . 109.469 no
H662 . C66 . H663 . 109.484 no
C65 . C67 . H671 . 109.482 no
C65 . C67 . H672 . 109.433 no
C65 . C67 . H673 . 109.383 no
H671 . C67 . H672 . 109.588 no
H671 . C67 . H673 . 109.505 no
H672 . C67 . H673 . 109.435 no

loop_
_geom_bond_atom_site_label_1
_geom_bond_site_symmetry_1
_geom_bond_atom_site_label_2
_geom_bond_site_symmetry_2
_geom_bond_distance
_geom_bond_publ_flag
Ru1 . S1 . 2.4143(8) yes
Ru1 . C7 . 1.891(3) yes
Ru1 . S2 . 2.2866(8) yes
Ru1 . P1 . 2.3463(8) yes
Ru1 . P2 . 2.3385(8) yes
S1 . C1 . 1.730(3) yes
C1 . C2 . 1.414(4) yes
C1 . C6 . 1.407(4) yes
C2 . C3 . 1.380(5) yes
C2 . C8 . 1.509(5) yes
C3 . C4 . 1.408(5) yes
C3 . H31 . 1.000 no
C4 . C5 . 1.381(5) yes
C4 . C9 . 1.514(5) yes
C5 . C6 . 1.419(4) yes
C5 . H51 . 1.000 no
C6 . C7 . 1.433(4) yes
C7 . H1 . 0.97(4) no
C8 . H81 . 1.000 no
C8 . H82 . 1.000 no
C8 . H83 . 1.000 no
C9 . H91 . 1.000 no
C9 . H92 . 1.000 no
C9 . H93 . 1.000 no
S2 . C10 . 1.786(3) yes
C10 . C11 . 1.412(5) yes
C10 . C15 . 1.409(4) yes
C11 . C12 . 1.394(5) yes
C11 . C16 . 1.508(5) yes
C12 . C13 . 1.377(6) yes
C12 . H121 . 1.000 no
C13 . C14 . 1.390(5) yes
C13 . C17 . 1.517(5) yes
C14 . C15 . 1.392(5) yes
C14 . H141 . 1.000 no
C15 . C18 . 1.502(5) yes
C16 . H161 . 1.000 no
C16 . H162 . 1.000 no
C16 . H163 . 1.000 no
C17 . H171 . 1.000 no
C17 . H172 . 1.000 no
C17 . H173 . 1.000 no
C18 . H181 . 1.000 no
C18 . H182 . 1.000 no
C18 . H183 . 1.000 no
P1 . C19 . 1.836(3) yes
P1 . C25 . 1.854(3) yes
P1 . C31 . 1.842(3) yes
C19 . C20 . 1.390(4) yes
C19 . C24 . 1.403(4) yes
C20 . C21 . 1.389(5) yes
C20 . H201 . 1.000 no
C21 . C22 . 1.380(5) yes
C21 . H211 . 1.000 no
C22 . C23 . 1.390(5) yes
C22 . H221 . 1.000 no
C23 . C24 . 1.381(5) yes
C23 . H231 . 1.000 no
C24 . H241 . 1.000 no
C25 . C26 . 1.391(4) yes
C25 . C30 . 1.396(4) yes
C26 . C27 . 1.392(5) yes
C26 . H261 . 1.000 no
C27 . C28 . 1.381(5) yes
C27 . H271 . 1.000 no
C28 . C29 . 1.380(5) yes
C28 . H281 . 1.000 no
C29 . C30 . 1.395(5) yes
C29 . H291 . 1.000 no
C30 . H301 . 1.000 no
C31 . C32 . 1.392(4) yes
C31 . C36 . 1.400(4) yes
C32 . C33 . 1.390(4) yes
C32 . H321 . 1.000 no
C33 . C34 . 1.392(5) yes
C33 . H331 . 1.000 no
C34 . C35 . 1.386(5) yes
C34 . H341 . 1.000 no
C35 . C36 . 1.399(4) yes
C35 . H351 . 1.000 no
C36 . H361 . 1.000 no
P2 . C37 . 1.835(3) yes
P2 . C43 . 1.848(3) yes
P2 . C49 . 1.822(3) yes
C37 . C38 . 1.397(5) yes
C37 . C42 . 1.401(4) yes
C38 . C39 . 1.398(5) yes
C38 . H381 . 1.000 no
C39 . C40 . 1.376(6) yes
C39 . H391 . 1.000 no
C40 . C41 . 1.379(6) yes
C40 . H401 . 1.000 no
C41 . C42 . 1.385(5) yes
C41 . H411 . 1.000 no
C42 . H421 . 1.000 no
C43 . C44 . 1.398(5) yes
C43 . C48 . 1.395(5) yes
C44 . C45 . 1.390(5) yes
C44 . H441 . 1.000 no
C45 . C46 . 1.379(6) yes
C45 . H451 . 1.000 no
C46 . C47 . 1.383(5) yes
C46 . H461 . 1.000 no
C47 . C48 . 1.396(5) yes
C47 . H471 . 1.000 no
C48 . H481 . 1.000 no
C49 . C50 . 1.391(4) yes
C49 . C54 . 1.394(4) yes
C50 . C51 . 1.391(5) yes
C50 . H501 . 1.000 no
C51 . C52 . 1.388(6) yes
C51 . H511 . 1.000 no
C52 . C53 . 1.387(5) yes
C52 . H521 . 1.000 no
C53 . C54 . 1.387(5) yes
C53 . H531 . 1.000 no
C54 . H541 . 1.000 no
O1 . C55 . 1.230(9) yes
C55 . C56 . 1.498(12) yes
C55 . C57 . 1.516(12) yes
C56 . H561 . 1.000 no
C56 . H562 . 1.000 no
C56 . H563 . 1.000 no
C57 . H571 . 1.000 no
C57 . H572 . 1.000 no
C57 . H573 . 1.000 no
